data_2239856
loop_
_publ_author_name
'Mohamed, Shaaban K.'
'Akkurt, Mehmet'
'Mague, Joel T.'
'Ahmed, Eman A.'
'Albayati, Mustafa R.'

_publ_section_title
;
 Crystal structure of ethyl
 2-({[(4<i>Z</i>)-3,5-dioxo-1-phenylpyrazolidin-4-ylidene]methyl}amino)acetate
;
_journal_coeditor_code SU2759
_journal_issue 9
_journal_name_full 'Acta Crystallographica Section E'
_journal_page_first o938
_journal_page_last o939
_journal_paper_doi 10.1107/S1600536814016766
_journal_volume 70
_journal_year 2014
_chemical_formula_iupac 'C14 H15 N3 O4'
_chemical_formula_moiety 'C14 H15 N3 O4'
_chemical_formula_sum 'C14 H15 N3 O4'
_chemical_formula_weight 289.29
_chemical_name_systematic
;
Ethyl
2-({[(4<i>Z</i>)-3,5-dioxo-1-phenylpyrazolidin-4-ylidene]methyl}amino)acetate
;
_space_group_crystal_system triclinic
_space_group_IT_number 2
_space_group_name_Hall '-P 1'
_space_group_name_H-M_alt 'P -1'
_symmetry_space_group_name_Hall '-P 1'
_symmetry_space_group_name_H-M 'P -1'
_atom_sites_solution_hydrogens mixed
_atom_sites_solution_primary direct
_atom_sites_solution_secondary difmap
_audit_creation_method SHELXL-2014
_cell_angle_alpha 91.3290(9)
_cell_angle_beta 97.3250(10)
_cell_angle_gamma 99.5620(10)
_cell_formula_units_Z 2
_cell_length_a 5.49840(10)
_cell_length_b 7.3585(2)
_cell_length_c 16.6265(4)
_cell_measurement_reflns_used 3908
_cell_measurement_temperature 100(2)
_cell_measurement_theta_max 72.206
_cell_measurement_theta_min 2.682
_cell_volume 657.27(3)
_computing_cell_refinement '<i>SAINT</i> (Bruker, 2013)'
_computing_data_collection '<i>APEX2</i> (Bruker, 2013)'
_computing_data_reduction '<i>SAINT</i>  (Bruker, 2013)'
_computing_molecular_graphics '<i>DIAMOND</i> (Brandenburg & Putz, 2012)'
_computing_publication_material '<i>SHELXTL</i> (Sheldrick, 2008)'
_computing_structure_refinement '<i>SHELXL2014</i> (Sheldrick, 2008)'
_computing_structure_solution '<i>SHELXT</i> (Sheldrick, 2008)'
_diffrn_ambient_temperature 100(2)
_diffrn_detector_area_resol_mean 10.4167
_diffrn_measured_fraction_theta_full 0.973
_diffrn_measured_fraction_theta_max 0.945
_diffrn_measurement_device_type 'Bruker D8 VENTURE PHOTON 100 CMOS'
_diffrn_measurement_method '\w scans'
_diffrn_radiation_monochromator mirror
_diffrn_radiation_type CuK\a
_diffrn_radiation_wavelength 1.54178
_diffrn_reflns_av_R_equivalents 0.0188
_diffrn_reflns_limit_h_max 6
_diffrn_reflns_limit_h_min -6
_diffrn_reflns_limit_k_max 8
_diffrn_reflns_limit_k_min -9
_diffrn_reflns_limit_l_max 20
_diffrn_reflns_limit_l_min -20
_diffrn_reflns_number 5108
_diffrn_reflns_theta_full 65.000
_diffrn_reflns_theta_max 72.216
_diffrn_reflns_theta_min 5.370
_exptl_absorpt_coefficient_mu 0.914
_exptl_absorpt_correction_T_max 0.96
_exptl_absorpt_correction_T_min 0.91
_exptl_absorpt_correction_type multi-scan
_exptl_absorpt_process_details '(<i>SADABS</i>; Bruker, 2013)'
_exptl_crystal_colour yellow
_exptl_crystal_density_diffrn 1.462
_exptl_crystal_density_method 'not measured'
_exptl_crystal_description needle
_exptl_crystal_F_000 304
_exptl_crystal_size_max 0.269
_exptl_crystal_size_mid 0.090
_exptl_crystal_size_min 0.040
_refine_diff_density_max 0.224
_refine_diff_density_min -0.193
_refine_ls_extinction_method none
_refine_ls_goodness_of_fit_ref 1.023
_refine_ls_hydrogen_treatment mixed
_refine_ls_matrix_type full
_refine_ls_number_parameters 199
_refine_ls_number_reflns 2450
_refine_ls_number_restraints 0
_refine_ls_restrained_S_all 1.023
_refine_ls_R_factor_all 0.0386
_refine_ls_R_factor_gt 0.0330
_refine_ls_shift/su_max 0.000
_refine_ls_shift/su_mean 0.000
_refine_ls_structure_factor_coef Fsqd
_refine_ls_weighting_details 'w=1/[\s^2^(Fo^2^)+(0.0471P)^2^+0.2143P] where P=(Fo^2^+2Fc^2^)/3'
_refine_ls_weighting_scheme calc
_refine_ls_wR_factor_gt 0.0847
_refine_ls_wR_factor_ref 0.0887
_reflns_number_gt 2171
_reflns_number_total 2450
_reflns_threshold_expression I>2\s(I)
_cod_data_source_file su2759sup1.cif
_cod_data_source_block I
_cod_database_code 2239856
_cod_database_fobs_code 2239856
_shelx_space_group_comment
;
The symmetry employed for this shelxl refinement is uniquely defined
by the following loop, which should always be used as a source of
symmetry information in preference to the above space-group names.
They are only intended as comments.
;
_shelxl_version_number 2.014

loop_
_space_group_symop_operation_xyz
'x, y, z'
'-x, -y, -z'

loop_
_atom_site_type_symbol
_atom_site_label
_atom_site_fract_x
_atom_site_fract_y
_atom_site_fract_z
_atom_site_U_iso_or_equiv
_atom_site_adp_type
_atom_site_calc_flag
_atom_site_occupancy
O O1 0.81993(17) 0.91924(12) 0.58190(5) 0.0208(2) Uani d 1
O O2 0.18424(17) 0.56447(13) 0.39606(5) 0.0232(2) Uani d 1
O O3 0.56220(17) 0.89351(13) 0.80229(5) 0.0238(2) Uani d 1
O O4 0.20347(17) 0.77726(12) 0.84951(5) 0.0214(2) Uani d 1
N N1 0.7714(2) 0.82957(15) 0.44586(6) 0.0193(2) Uani d 1
N N2 0.5788(2) 0.73223(15) 0.38878(6) 0.0182(2) Uani d 1
N N3 0.3705(2) 0.76426(15) 0.64837(6) 0.0185(2) Uani d 1
C C1 0.6132(2) 0.71090(16) 0.30668(7) 0.0171(3) Uani d 1
C C2 0.8342(2) 0.79219(17) 0.27959(7) 0.0187(3) Uani d 1
H H2 0.9640 0.8617 0.3167 0.022 Uiso calc 1
C C3 0.8642(3) 0.77134(18) 0.19820(8) 0.0221(3) Uani d 1
H H3 1.0142 0.8281 0.1799 0.026 Uiso calc 1
C C4 0.6776(3) 0.66856(18) 0.14350(8) 0.0224(3) Uani d 1
H H4 0.6992 0.6543 0.0881 0.027 Uiso calc 1
C C5 0.4589(3) 0.58691(18) 0.17083(8) 0.0224(3) Uani d 1
H H5 0.3308 0.5160 0.1336 0.027 Uiso calc 1
C C6 0.4240(2) 0.60707(17) 0.25156(7) 0.0203(3) Uani d 1
H H6 0.2729 0.5509 0.2693 0.024 Uiso calc 1
C C7 0.3762(2) 0.66257(17) 0.42850(7) 0.0177(3) Uani d 1
C C8 0.4474(2) 0.72955(16) 0.51201(7) 0.0173(3) Uani d 1
C C9 0.6925(2) 0.83530(17) 0.51974(7) 0.0175(3) Uani d 1
C C10 0.3003(2) 0.69795(17) 0.57301(7) 0.0172(3) Uani d 1
H H10 0.1399 0.6246 0.5602 0.021 Uiso calc 1
C C11 0.2115(2) 0.73107(18) 0.71157(7) 0.0187(3) Uani d 1
H H11A 0.1573 0.5967 0.7154 0.022 Uiso calc 1
H H11B 0.0614 0.7881 0.6980 0.022 Uiso calc 1
C C12 0.3509(2) 0.81183(17) 0.79164(7) 0.0188(3) Uani d 1
C C13 0.3112(3) 0.84585(19) 0.93050(7) 0.0239(3) Uani d 1
H H13A 0.3525 0.9822 0.9326 0.029 Uiso calc 1
H H13B 0.4654 0.7958 0.9472 0.029 Uiso calc 1
C C14 0.1209(3) 0.7838(2) 0.98568(8) 0.0326(3) Uani d 1
H H14A -0.0333 0.8293 0.9670 0.049 Uiso calc 1
H H14B 0.1841 0.8327 1.0411 0.049 Uiso calc 1
H H14C 0.0877 0.6487 0.9850 0.049 Uiso calc 1
H H1 0.896(4) 0.907(3) 0.4313(10) 0.034(5) Uiso d 1
H H3A 0.525(3) 0.834(2) 0.6622(10) 0.027(4) Uiso d 1

loop_
_atom_site_aniso_label
_atom_site_aniso_U_11
_atom_site_aniso_U_22
_atom_site_aniso_U_33
_atom_site_aniso_U_12
_atom_site_aniso_U_13
_atom_site_aniso_U_23
O1 0.0191(5) 0.0237(5) 0.0168(4) -0.0039(4) 0.0017(3) -0.0013(3)
O2 0.0169(5) 0.0300(5) 0.0190(4) -0.0062(4) 0.0019(3) -0.0010(4)
O3 0.0199(5) 0.0270(5) 0.0218(4) -0.0024(4) 0.0014(4) -0.0012(4)
O4 0.0214(5) 0.0253(5) 0.0158(4) -0.0016(4) 0.0035(3) -0.0016(3)
N1 0.0157(6) 0.0226(5) 0.0166(5) -0.0056(4) 0.0023(4) -0.0017(4)
N2 0.0154(5) 0.0210(5) 0.0158(5) -0.0029(4) 0.0012(4) -0.0016(4)
N3 0.0160(6) 0.0208(5) 0.0171(5) -0.0018(4) 0.0028(4) 0.0003(4)
C1 0.0190(6) 0.0162(6) 0.0163(6) 0.0036(5) 0.0020(5) 0.0012(5)
C2 0.0182(6) 0.0179(6) 0.0193(6) 0.0010(5) 0.0023(5) 0.0005(5)
C3 0.0220(7) 0.0228(6) 0.0222(6) 0.0034(5) 0.0062(5) 0.0028(5)
C4 0.0275(7) 0.0245(7) 0.0161(6) 0.0062(6) 0.0037(5) 0.0009(5)
C5 0.0230(7) 0.0236(7) 0.0189(6) 0.0022(5) -0.0005(5) -0.0009(5)
C6 0.0181(7) 0.0216(6) 0.0197(6) 0.0002(5) 0.0018(5) 0.0003(5)
C7 0.0156(6) 0.0179(6) 0.0188(6) 0.0005(5) 0.0027(5) 0.0017(5)
C8 0.0168(6) 0.0166(6) 0.0174(6) 0.0009(5) 0.0011(5) 0.0009(5)
C9 0.0182(6) 0.0164(6) 0.0177(6) 0.0016(5) 0.0027(5) 0.0010(4)
C10 0.0149(6) 0.0165(6) 0.0189(6) 0.0003(5) 0.0009(4) 0.0017(4)
C11 0.0170(6) 0.0212(6) 0.0169(6) -0.0005(5) 0.0036(5) 0.0006(5)
C12 0.0193(7) 0.0177(6) 0.0189(6) 0.0022(5) 0.0022(5) 0.0015(5)
C13 0.0270(7) 0.0268(7) 0.0157(6) 0.0006(6) 0.0008(5) -0.0021(5)
C14 0.0382(9) 0.0375(8) 0.0204(7) -0.0017(7) 0.0077(6) -0.0002(6)

loop_
_atom_type_symbol
_atom_type_description
_atom_type_scat_dispersion_real
_atom_type_scat_dispersion_imag
_atom_type_scat_source
C C 0.0181 0.0091 'International Tables Vol C Tables 4.2.6.8 and 6.1.1.4'
H H 0.0000 0.0000 'International Tables Vol C Tables 4.2.6.8 and 6.1.1.4'
N N 0.0311 0.0180 'International Tables Vol C Tables 4.2.6.8 and 6.1.1.4'
O O 0.0492 0.0322 'International Tables Vol C Tables 4.2.6.8 and 6.1.1.4'

loop_
_geom_angle_atom_site_label_1
_geom_angle_atom_site_label_2
_geom_angle_atom_site_label_3
_geom_angle
C12 O4 C13 115.89(10)
C9 N1 N2 109.72(10)
C9 N1 H1 124.3(11)
N2 N1 H1 122.3(11)
C7 N2 C1 130.04(10)
C7 N2 N1 109.26(10)
C1 N2 N1 120.63(10)
C10 N3 C11 122.52(11)
C10 N3 H3A 119.8(10)
C11 N3 H3A 117.7(10)
C2 C1 C6 119.51(11)
C2 C1 N2 120.64(11)
C6 C1 N2 119.86(11)
C3 C2 C1 119.92(12)
C3 C2 H2 120.0
C1 C2 H2 120.0
C4 C3 C2 120.74(12)
C4 C3 H3 119.6
C2 C3 H3 119.6
C3 C4 C5 119.13(12)
C3 C4 H4 120.4
C5 C4 H4 120.4
C4 C5 C6 121.15(12)
C4 C5 H5 119.4
C6 C5 H5 119.4
C5 C6 C1 119.55(12)
C5 C6 H6 120.2
C1 C6 H6 120.2
O2 C7 N2 124.92(11)
O2 C7 C8 129.97(12)
N2 C7 C8 105.10(10)
C10 C8 C9 126.25(11)
C10 C8 C7 125.21(12)
C9 C8 C7 108.54(11)
O1 C9 N1 124.26(12)
O1 C9 C8 128.51(12)
N1 C9 C8 107.22(11)
N3 C10 C8 123.39(12)
N3 C10 H10 118.3
C8 C10 H10 118.3
N3 C11 C12 109.81(10)
N3 C11 H11A 109.7
C12 C11 H11A 109.7
N3 C11 H11B 109.7
C12 C11 H11B 109.7
H11A C11 H11B 108.2
O3 C12 O4 125.26(12)
O3 C12 C11 125.64(12)
O4 C12 C11 109.10(10)
O4 C13 C14 106.97(11)
O4 C13 H13A 110.3
C14 C13 H13A 110.3
O4 C13 H13B 110.3
C14 C13 H13B 110.3
H13A C13 H13B 108.6
C13 C14 H14A 109.5
C13 C14 H14B 109.5
H14A C14 H14B 109.5
C13 C14 H14C 109.5
H14A C14 H14C 109.5
H14B C14 H14C 109.5

loop_
_geom_bond_atom_site_label_1
_geom_bond_atom_site_label_2
_geom_bond_distance
O1 C9 1.2580(15)
O2 C7 1.2288(16)
O3 C12 1.2052(17)
O4 C12 1.3378(16)
O4 C13 1.4438(14)
N1 C9 1.3557(16)
N1 N2 1.4126(14)
N1 H1 0.88(2)
N2 C7 1.3975(17)
N2 C1 1.4105(16)
N3 C10 1.3201(16)
N3 C11 1.4503(16)
N3 H3A 0.914(18)
C1 C2 1.3958(19)
C1 C6 1.4023(17)
C2 C3 1.3920(18)
C2 H2 0.9500
C3 C4 1.3873(18)
C3 H3 0.9500
C4 C5 1.388(2)
C4 H4 0.9500
C5 C6 1.3879(18)
C5 H5 0.9500
C6 H6 0.9500
C7 C8 1.4455(17)
C8 C10 1.3764(18)
C8 C9 1.4289(18)
C10 H10 0.9500
C11 C12 1.5049(16)
C11 H11A 0.9900
C11 H11B 0.9900
C13 C14 1.500(2)
C13 H13A 0.9900
C13 H13B 0.9900
C14 H14A 0.9800
C14 H14B 0.9800
C14 H14C 0.9800

loop_
_geom_hbond_atom_site_label_D
_geom_hbond_atom_site_label_H
_geom_hbond_atom_site_label_A
_geom_hbond_site_symmetry_A
_geom_hbond_distance_DH
_geom_hbond_distance_HA
_geom_hbond_distance_DA
_geom_hbond_angle_DHA
N3 H3A O1 . 0.914(18) 2.250(17) 2.9062(14) 128.3(13)
C6 H6 O2 . 0.95 2.23 2.8833(16) 126
N1 H1 O1 2_776 0.88(2) 1.89(2) 2.7573(14) 170.7(16)
C2 H2 O1 2_776 0.95 2.36 3.2777(15) 162
C10 H10 O2 2_566 0.95 2.28 3.1268(16) 148
C11 H11A O2 2_566 0.99 2.58 3.1498(15) 117
C11 H11B O1 1_455 0.99 2.51 3.3386(15) 142

loop_
_geom_torsion_atom_site_label_1
_geom_torsion_atom_site_label_2
_geom_torsion_atom_site_label_3
_geom_torsion_atom_site_label_4
_geom_torsion
C9 N1 N2 C7 -4.17(14)
C9 N1 N2 C1 178.53(10)
C7 N2 C1 C2 -179.41(12)
N1 N2 C1 C2 -2.73(17)
C7 N2 C1 C6 0.56(19)
N1 N2 C1 C6 177.24(11)
C6 C1 C2 C3 0.66(18)
N2 C1 C2 C3 -179.37(11)
C1 C2 C3 C4 -0.74(19)
C2 C3 C4 C5 0.28(19)
C3 C4 C5 C6 0.26(19)
C4 C5 C6 C1 -0.33(19)
C2 C1 C6 C5 -0.13(19)
N2 C1 C6 C5 179.90(11)
C1 N2 C7 O2 0.5(2)
N1 N2 C7 O2 -176.50(12)
C1 N2 C7 C8 179.91(11)
N1 N2 C7 C8 2.93(13)
O2 C7 C8 C10 -2.3(2)
N2 C7 C8 C10 178.32(11)
O2 C7 C8 C9 178.57(13)
N2 C7 C8 C9 -0.82(13)
N2 N1 C9 O1 -176.95(11)
N2 N1 C9 C8 3.52(13)
C10 C8 C9 O1 -0.3(2)
C7 C8 C9 O1 178.83(12)
C10 C8 C9 N1 179.20(12)
C7 C8 C9 N1 -1.67(14)
C11 N3 C10 C8 179.28(12)
C9 C8 C10 N3 0.2(2)
C7 C8 C10 N3 -178.81(11)
C10 N3 C11 C12 175.64(11)
C13 O4 C12 O3 0.30(18)
C13 O4 C12 C11 179.81(10)
N3 C11 C12 O3 0.61(18)
N3 C11 C12 O4 -178.90(10)
C12 O4 C13 C14 -177.08(11)
